data_9005121
loop_
_publ_author_name
'Oberti, R.'
'Hawthorne, F. C.'
'Ungaretti, L.'
'Cannillo, E.'

_publ_section_title
;
 The behaviour of Mn in amphiboles: Mn in richerite
 Sample: MR(3)
;
_journal_name_full 'European Journal of Mineralogy'
_journal_page_first 43
_journal_page_last 51
_journal_volume 5
_journal_year 1993
_chemical_formula_sum 'Al0.2 Ca0.88 F0.3 Fe0.24 H1.7 K0.24 Mg4.28 Mn0.75 Na1.5 O23.7 Si7.84'
_chemical_name_mineral Richterite
_space_group_IT_number 12
_symmetry_space_group_name_Hall '-C 2y'
_symmetry_space_group_name_H-M 'C 1 2/m 1'
_cell_angle_alpha 90
_cell_angle_beta 104.23
_cell_angle_gamma 90
_cell_formula_units_Z 2
_cell_length_a 9.909
_cell_length_b 18.030
_cell_length_c 5.278
_cell_volume 914.030
_database_code_amcsd 0006466
_exptl_crystal_density_diffrn 3.088
_cod_original_cell_volume 914.031
_cod_original_formula_sum 'Na1.5 K.24 Mg4.28 Fe.24 Al.2 Mn.75 Ca.88 Si7.84 H1.7 O23.7 F.3'
_cod_database_code 9005121

loop_
_space_group_symop_operation_xyz
x,y,z
1/2+x,1/2+y,z
x,-y,z
1/2+x,1/2-y,z
-x,y,-z
1/2-x,1/2+y,-z
-x,-y,-z
1/2-x,1/2-y,-z

loop_
_atom_site_label
_atom_site_fract_x
_atom_site_fract_y
_atom_site_fract_z
_atom_site_occupancy
_atom_site_U_iso_or_equiv
_atom_site_type_symbol
_atom_site_attached_hydrogens
NaA2/m 0.00000 0.50000 0.00000 0.13800 0.03597 Na 0
KA2/m 0.00000 0.50000 0.00000 0.04800 0.03597 K 0
NaAm 0.03510 0.50000 0.08560 0.13800 0.03508 Na 0
KAm 0.03510 0.50000 0.08560 0.04800 0.03508 K 0
NaA2 0.00000 0.46660 0.00000 0.13800 0.03673 Na 0
KA2 0.00000 0.46660 0.00000 0.04800 0.03673 K 0
MgM1 0.00000 0.08880 0.50000 0.95000 0.00659 Mg 0
FeM1 0.00000 0.08880 0.50000 0.05000 0.00659 Fe 0
MgM2 0.00000 0.17980 0.00000 0.69000 0.00773 Mg 0
AlM2 0.00000 0.17980 0.00000 0.02000 0.00773 Al 0
MnM2 0.00000 0.17980 0.00000 0.23000 0.00773 Mn 0
FeM2 0.00000 0.17980 0.00000 0.06000 0.00773 Fe 0
MgM3 0.00000 0.00000 0.00000 0.98000 0.00633 Mg 0
FeM3 0.00000 0.00000 0.00000 0.02000 0.00633 Fe 0
NaM4 0.00000 0.27560 0.50000 0.20250 0.01444 Na 0
MgM4 0.00000 0.27560 0.50000 0.00500 0.01444 Mg 0
CaM4 0.00000 0.27560 0.50000 0.22000 0.01444 Ca 0
MnM4 0.00000 0.27560 0.50000 0.07250 0.01444 Mn 0
NaM4* 0.00000 0.25580 0.50000 0.20250 0.01127 Na 0
MgM4* 0.00000 0.25580 0.50000 0.00500 0.01127 Mg 0
CaM4* 0.00000 0.25580 0.50000 0.22000 0.01127 Ca 0
MnM4* 0.00000 0.25580 0.50000 0.07250 0.01127 Mn 0
SiT1 0.27860 0.08470 0.29440 0.98000 0.00532 Si 0
AlT1 0.27860 0.08470 0.29440 0.02000 0.00532 Al 0
SiT2 0.28740 0.17090 0.80020 0.98000 0.00583 Si 0
AlT2 0.28740 0.17090 0.80020 0.02000 0.00583 Al 0
H 0.18360 0.00000 0.74680 0.85000 0.03926 H 0
O1 0.11150 0.08580 0.21710 1.00000 0.00697 O 0
O2 0.11970 0.17020 0.72470 1.00000 0.00798 O 0
O3 0.10710 0.00000 0.71380 0.85000 0.00874 O 0
F 0.10710 0.00000 0.71380 0.15000 0.00874 F 0
O4 0.36380 0.24760 0.79040 1.00000 0.01216 O 0
O5 0.34620 0.13110 0.09060 1.00000 0.01077 O 0
O6 0.34250 0.11600 0.58980 1.00000 0.01077 O 0
O7 0.33760 0.00000 0.28600 1.00000 0.01191 O 0

loop_
_cod_changelog_entry_id
_cod_changelog_entry_author
_cod_changelog_entry_date
_cod_changelog_entry_text
1
;cod-tools version 3.8.0
Id: cif_guess_AMCSD_atom_types 9581 2023-05-17 12:35:41Z saulius
;
2023-05-23T09:14:30+03:00
;Derived atom types and hydrogen counts
from atom names that follow the AMCSD naming convention
(Wat == water, O-H == hydroxyl).
;

loop_
_cod_related_entry_id
_cod_related_entry_database
_cod_related_entry_code
1 AMCSD 0006466
